data_7711829
loop_
_publ_author_name
'Makhaneva, Anastasiya Yu'
'Zakharova, Elena Yu'
'Nesterenko, Sergey N.'
'Lyssenko, Konstantin'
'Kuznetsov, Alexey N.'

_publ_section_title
;
 Merging the AuCu3- and BaAl4-based structure motifs: flux-assisted
 synthesis, crystal, and electronic structure of Ca2Pt7XP4-\d phosphide
 platinides (X=Al, Ti, and Zn)
;
_journal_name_full 'Dalton Transactions'
_journal_paper_doi 10.1039/D2DT03367D
_journal_year 2022
_chemical_formula_sum 'Ca2 P2.78 Pt7 Zn'
_chemical_formula_weight 1597.205
_space_group_crystal_system tetragonal
_space_group_IT_number 139
_space_group_name_Hall '-I 4 2'
_space_group_name_H-M_alt 'I 4/m m m'
_atom_sites_solution_primary dual
_audit_creation_method SHELXL-2018/3
_audit_update_record
;
2022-09-18 deposited with the CCDC.	2022-11-23 downloaded from the CCDC.
;
_cell_angle_alpha 90
_cell_angle_beta 90
_cell_angle_gamma 90
_cell_formula_units_Z 2
_cell_length_a 4.0020(2)
_cell_length_b 4.0020(2)
_cell_length_c 26.5549(17)
_cell_measurement_reflns_used 1032
_cell_measurement_temperature 120(2)
_cell_measurement_theta_max 31.22
_cell_measurement_theta_min 3.22
_cell_volume 425.30(4)
_computing_cell_refinement
;
SAINT (Bruker, 2019)
;
_computing_data_collection
;
APEX3 (Bruker, 2019)
;
_computing_data_reduction
;
SAINT (Bruker, 2019), PLATON (Spek, 2020)
;
_computing_molecular_graphics
;
Mercury (Macrae <i>et al.</i>, 2020)
;
_computing_structure_refinement
;
SHELXL2014 (Sheldrick, 2015b)
;
_computing_structure_solution
;
SHELXT2014 (Sheldrick, 2015a)
;
_diffrn_ambient_temperature 120(2)
_diffrn_detector_area_resol_mean 7.31
_diffrn_measured_fraction_theta_full 0.987
_diffrn_measured_fraction_theta_max 0.986
_diffrn_measurement_device_type 'Bruker D8 Quest with Photon III detector'
_diffrn_measurement_method '\f and \w shutterless scans'
_diffrn_radiation_type MoK\a
_diffrn_radiation_wavelength 0.71073
_diffrn_reflns_av_R_equivalents 0.0601
_diffrn_reflns_av_unetI/netI 0.0381
_diffrn_reflns_Laue_measured_fraction_full 0.987
_diffrn_reflns_Laue_measured_fraction_max 0.986
_diffrn_reflns_limit_h_max 5
_diffrn_reflns_limit_h_min -5
_diffrn_reflns_limit_k_max 5
_diffrn_reflns_limit_k_min -4
_diffrn_reflns_limit_l_max 36
_diffrn_reflns_limit_l_min -36
_diffrn_reflns_number 1991
_diffrn_reflns_point_group_measured_fraction_full 0.987
_diffrn_reflns_point_group_measured_fraction_max 0.986
_diffrn_reflns_theta_full 25.242
_diffrn_reflns_theta_max 28.960
_diffrn_reflns_theta_min 3.068
_diffrn_source 'micro-focus sealed X-ray tube'
_exptl_absorpt_coefficient_mu 119.059
_exptl_absorpt_correction_T_max 0.0159
_exptl_absorpt_correction_T_min 0.0006
_exptl_absorpt_correction_type numerical
_exptl_absorpt_process_details
;
 SADABS 2016/2: Krause, L., Herbst-Irmer, R., Sheldrick G.M. & Stalke D.,
 J. Appl. Cryst. 48 (2015) 3-10
;
_exptl_crystal_colour black
_exptl_crystal_density_diffrn 12.472
_exptl_crystal_description block
_exptl_crystal_F_000 1315.4
_exptl_crystal_size_max 0.194
_exptl_crystal_size_mid 0.074
_exptl_crystal_size_min 0.038
_refine_diff_density_max 1.946
_refine_diff_density_min -2.530
_refine_diff_density_rms 0.514
_refine_ls_extinction_coef 0.0046(3)
_refine_ls_extinction_expression Fc^*^=kFc[1+0.001xFc^2^\l^3^/sin(2\q)]^-1/4^
_refine_ls_extinction_method 'SHELXL-2018/3 (Sheldrick 2018)'
_refine_ls_goodness_of_fit_ref 1.075
_refine_ls_hydrogen_treatment undef
_refine_ls_matrix_type full
_refine_ls_number_parameters 20
_refine_ls_number_reflns 217
_refine_ls_number_restraints 0
_refine_ls_restrained_S_all 1.075
_refine_ls_R_factor_all 0.0262
_refine_ls_R_factor_gt 0.0259
_refine_ls_shift/su_max 0.001
_refine_ls_shift/su_mean 0.000
_refine_ls_structure_factor_coef Fsqd
_refine_ls_weighting_details 'w=1/[\s^2^(Fo^2^)+(0.0267P)^2^+20.3398P] where P=(Fo^2^+2Fc^2^)/3'
_refine_ls_weighting_scheme calc
_refine_ls_wR_factor_gt 0.0584
_refine_ls_wR_factor_ref 0.0586
_reflns_Friedel_coverage 0.000
_reflns_number_gt 213
_reflns_number_total 217
_reflns_threshold_expression 'I > 2\s(I)'
_cod_data_source_file d2dt03367d2.cif
_cod_data_source_block a1
_cod_original_cell_volume 425.30(5)
_cod_database_code 7711829
_shelx_shelxl_version_number 2018/3
_shelx_space_group_comment
;
The symmetry employed for this shelxl refinement is uniquely defined
by the following loop, which should always be used as a source of
symmetry information in preference to the above space-group names.
They are only intended as comments.
;
_shelx_estimated_absorpt_t_min 0.016
_shelx_estimated_absorpt_t_max 0.093

loop_
_space_group_symop_operation_xyz
'x, y, z'
'-x, -y, z'
'-y, x, z'
'y, -x, z'
'-x, y, -z'
'x, -y, -z'
'y, x, -z'
'-y, -x, -z'
'x+1/2, y+1/2, z+1/2'
'-x+1/2, -y+1/2, z+1/2'
'-y+1/2, x+1/2, z+1/2'
'y+1/2, -x+1/2, z+1/2'
'-x+1/2, y+1/2, -z+1/2'
'x+1/2, -y+1/2, -z+1/2'
'y+1/2, x+1/2, -z+1/2'
'-y+1/2, -x+1/2, -z+1/2'
'-x, -y, -z'
'x, y, -z'
'y, -x, -z'
'-y, x, -z'
'x, -y, z'
'-x, y, z'
'-y, -x, z'
'y, x, z'
'-x+1/2, -y+1/2, -z+1/2'
'x+1/2, y+1/2, -z+1/2'
'y+1/2, -x+1/2, -z+1/2'
'-y+1/2, x+1/2, -z+1/2'
'x+1/2, -y+1/2, z+1/2'
'-x+1/2, y+1/2, z+1/2'
'-y+1/2, -x+1/2, z+1/2'
'y+1/2, x+1/2, z+1/2'

loop_
_atom_site_label
_atom_site_type_symbol
_atom_site_fract_x
_atom_site_fract_y
_atom_site_fract_z
_atom_site_U_iso_or_equiv
_atom_site_adp_type
_atom_site_occupancy
_atom_site_site_symmetry_order
_atom_site_calc_flag
_atom_site_refinement_flags_posn
_atom_site_refinement_flags_adp
_atom_site_refinement_flags_occupancy
_atom_site_disorder_assembly
_atom_site_disorder_group
Pt1 Pt 1.000000 1.000000 0.70740(3) 0.0134(3) Uani 1 8 d S T P . .
Pt2 Pt 0.500000 1.000000 0.57224(2) 0.0138(3) Uani 1 4 d S T P . .
Pt3 Pt 0.000000 1.000000 0.500000 0.0204(4) Uani 1 16 d S T P . .
Ca1 Ca 0.500000 0.500000 0.66433(19) 0.0184(10) Uani 1 8 d S T P . .
Zn1 Zn 0.500000 0.500000 0.500000 0.0142(8) Uani 1 16 d S T P . .
P1 P 1.000000 1.000000 0.6222(2) 0.0094(9) Uani 1 8 d S T P . .
P2 P 1.000000 0.500000 0.750000 0.0094(9) Uani 0.39(2) 8 d S T . . .

loop_
_atom_site_aniso_label
_atom_site_aniso_U_11
_atom_site_aniso_U_22
_atom_site_aniso_U_33
_atom_site_aniso_U_23
_atom_site_aniso_U_13
_atom_site_aniso_U_12
Pt1 0.0167(4) 0.0167(4) 0.0069(4) 0.000 0.000 0.000
Pt2 0.0160(4) 0.0159(4) 0.0095(4) 0.000 0.000 0.000
Pt3 0.0237(5) 0.0237(5) 0.0137(6) 0.000 0.000 0.000
Ca1 0.0200(14) 0.0200(14) 0.015(2) 0.000 0.000 0.000
Zn1 0.0182(11) 0.0182(11) 0.0063(15) 0.000 0.000 0.000
P1 0.0130(14) 0.0130(14) 0.0023(19) 0.000 0.000 0.000
P2 0.0130(14) 0.0130(14) 0.0023(19) 0.000 0.000 0.000

loop_
_atom_type_symbol
_atom_type_description
_atom_type_scat_dispersion_real
_atom_type_scat_dispersion_imag
_atom_type_scat_source
P P 0.1023 0.0942 'International Tables Vol C Tables 4.2.6.8 and 6.1.1.4'
Ca Ca 0.2262 0.3064 'International Tables Vol C Tables 4.2.6.8 and 6.1.1.4'
Zn Zn 0.2839 1.4301 'International Tables Vol C Tables 4.2.6.8 and 6.1.1.4'
Pt Pt -1.7033 8.3905 'International Tables Vol C Tables 4.2.6.8 and 6.1.1.4'

loop_
_geom_angle_atom_site_label_1
_geom_angle_atom_site_label_2
_geom_angle_atom_site_label_3
_geom_angle
_geom_angle_site_symmetry_1
_geom_angle_site_symmetry_3
_geom_angle_publ_flag
P1 Pt1 P2 119.479(17) . 25_766 ?
P1 Pt1 P2 119.479(17) . 1_565 ?
P2 Pt1 P2 75.985(15) 25_766 1_565 ?
P1 Pt1 P2 119.479(17) . 25_666 ?
P2 Pt1 P2 121.04(3) 25_766 25_666 ?
P2 Pt1 P2 75.985(15) 1_565 25_666 ?
P1 Pt1 P2 119.479(17) . . ?
P2 Pt1 P2 75.985(15) 25_766 . ?
P2 Pt1 P2 121.04(3) 1_565 . ?
P2 Pt1 P2 75.985(15) 25_666 . ?
P1 Pt1 Ca1 67.99(9) . . ?
P2 Pt1 Ca1 139.04(3) 25_766 . ?
P2 Pt1 Ca1 139.04(3) 1_565 . ?
P2 Pt1 Ca1 67.28(6) 25_666 . ?
P2 Pt1 Ca1 67.28(6) . . ?
P1 Pt1 Ca1 67.99(9) . 1_665 ?
P2 Pt1 Ca1 67.28(6) 25_766 1_665 ?
P2 Pt1 Ca1 67.28(6) 1_565 1_665 ?
P2 Pt1 Ca1 139.04(3) 25_666 1_665 ?
P2 Pt1 Ca1 139.04(3) . 1_665 ?
Ca1 Pt1 Ca1 135.98(17) . 1_665 ?
P1 Pt1 Ca1 67.99(9) . 1_655 ?
P2 Pt1 Ca1 67.28(6) 25_766 1_655 ?
P2 Pt1 Ca1 139.04(3) 1_565 1_655 ?
P2 Pt1 Ca1 139.04(3) 25_666 1_655 ?
P2 Pt1 Ca1 67.28(6) . 1_655 ?
Ca1 Pt1 Ca1 81.93(6) . 1_655 ?
Ca1 Pt1 Ca1 81.93(6) 1_665 1_655 ?
P1 Pt1 Ca1 67.99(9) . 1_565 ?
P2 Pt1 Ca1 139.04(3) 25_766 1_565 ?
P2 Pt1 Ca1 67.28(6) 1_565 1_565 ?
P2 Pt1 Ca1 67.28(6) 25_666 1_565 ?
P2 Pt1 Ca1 139.04(3) . 1_565 ?
Ca1 Pt1 Ca1 81.93(6) . 1_565 ?
Ca1 Pt1 Ca1 81.93(6) 1_665 1_565 ?
Ca1 Pt1 Ca1 135.98(17) 1_655 1_565 ?
P1 Pt1 Ca1 180.0 . 25_666 ?
P2 Pt1 Ca1 60.521(17) 25_766 25_666 ?
P2 Pt1 Ca1 60.521(17) 1_565 25_666 ?
P2 Pt1 Ca1 60.521(17) 25_666 25_666 ?
P2 Pt1 Ca1 60.521(17) . 25_666 ?
Ca1 Pt1 Ca1 112.01(9) . 25_666 ?
Ca1 Pt1 Ca1 112.01(9) 1_665 25_666 ?
Ca1 Pt1 Ca1 112.01(9) 1_655 25_666 ?
Ca1 Pt1 Ca1 112.01(9) 1_565 25_666 ?
P1 Pt2 P1 112.9(2) . 1_455 ?
P1 Pt2 Pt3 169.77(10) . . ?
P1 Pt2 Pt3 77.35(10) 1_455 . ?
P1 Pt2 Zn1 112.49(6) . . ?
P1 Pt2 Zn1 112.49(6) 1_455 . ?
Pt3 Pt2 Zn1 61.386(12) . . ?
P1 Pt2 Zn1 112.49(6) . 1_565 ?
P1 Pt2 Zn1 112.49(6) 1_455 1_565 ?
Pt3 Pt2 Zn1 61.386(12) . 1_565 ?
Zn1 Pt2 Zn1 92.42(2) . 1_565 ?
P1 Pt2 Pt3 77.35(10) . 1_655 ?
P1 Pt2 Pt3 169.77(10) 1_455 1_655 ?
Pt3 Pt2 Pt3 92.42(2) . 1_655 ?
Zn1 Pt2 Pt3 61.386(11) . 1_655 ?
Zn1 Pt2 Pt3 61.386(11) 1_565 1_655 ?
P1 Pt2 Pt2 126.10(5) . 3_655 ?
P1 Pt2 Pt2 53.90(5) 1_455 3_655 ?
Pt3 Pt2 Pt2 59.306(6) . 3_655 ?
Zn1 Pt2 Pt2 59.306(6) . 3_655 ?
Zn1 Pt2 Pt2 120.692(6) 1_565 3_655 ?
Pt3 Pt2 Pt2 120.692(6) 1_655 3_655 ?
P1 Pt2 Pt2 53.90(5) . 3_765 ?
P1 Pt2 Pt2 126.10(5) 1_455 3_765 ?
Pt3 Pt2 Pt2 120.692(6) . 3_765 ?
Zn1 Pt2 Pt2 120.692(6) . 3_765 ?
Zn1 Pt2 Pt2 59.306(6) 1_565 3_765 ?
Pt3 Pt2 Pt2 59.306(6) 1_655 3_765 ?
Pt2 Pt2 Pt2 180.0 3_655 3_765 ?
P1 Pt2 Pt2 126.10(5) . 3_665 ?
P1 Pt2 Pt2 53.90(5) 1_455 3_665 ?
Pt3 Pt2 Pt2 59.306(6) . 3_665 ?
Zn1 Pt2 Pt2 120.692(6) . 3_665 ?
Zn1 Pt2 Pt2 59.306(6) 1_565 3_665 ?
Pt3 Pt2 Pt2 120.692(6) 1_655 3_665 ?
Pt2 Pt2 Pt2 90.0 3_655 3_665 ?
Pt2 Pt2 Pt2 90.0 3_765 3_665 ?
P1 Pt2 Pt2 53.90(5) . 3_755 ?
P1 Pt2 Pt2 126.10(5) 1_455 3_755 ?
Pt3 Pt2 Pt2 120.692(6) . 3_755 ?
Zn1 Pt2 Pt2 59.306(6) . 3_755 ?
Zn1 Pt2 Pt2 120.692(6) 1_565 3_755 ?
Pt3 Pt2 Pt2 59.306(6) 1_655 3_755 ?
Pt2 Pt2 Pt2 90.0 3_655 3_755 ?
Pt2 Pt2 Pt2 90.0 3_765 3_755 ?
Pt2 Pt2 Pt2 180.0 3_665 3_755 ?
P1 Pt2 Ca1 64.67(8) . 1_565 ?
P1 Pt2 Ca1 64.67(8) 1_455 1_565 ?
Pt3 Pt2 Ca1 122.38(3) . 1_565 ?
Zn1 Pt2 Ca1 173.08(6) . 1_565 ?
Zn1 Pt2 Ca1 94.50(6) 1_565 1_565 ?
Pt3 Pt2 Ca1 122.38(3) 1_655 1_565 ?
Pt2 Pt2 Ca1 116.60(4) 3_655 1_565 ?
Pt2 Pt2 Ca1 63.40(4) 3_765 1_565 ?
Pt2 Pt2 Ca1 63.40(4) 3_665 1_565 ?
Pt2 Pt2 Ca1 116.60(4) 3_755 1_565 ?
P1 Pt2 Ca1 64.67(8) . . ?
P1 Pt2 Ca1 64.67(8) 1_455 . ?
Pt3 Pt2 Ca1 122.38(3) . . ?
Zn1 Pt2 Ca1 94.50(6) . . ?
Zn1 Pt2 Ca1 173.08(6) 1_565 . ?
Pt3 Pt2 Ca1 122.38(3) 1_655 . ?
Pt2 Pt2 Ca1 63.40(4) 3_655 . ?
Pt2 Pt2 Ca1 116.60(4) 3_765 . ?
Pt2 Pt2 Ca1 116.60(4) 3_665 . ?
Pt2 Pt2 Ca1 63.40(4) 3_755 . ?
Ca1 Pt2 Ca1 78.58(11) 1_565 . ?
Pt2 Pt3 Pt2 180.00(2) 19_466 3_665 ?
Pt2 Pt3 Pt2 61.388(12) 19_466 17_576 ?
Pt2 Pt3 Pt2 118.612(12) 3_665 17_576 ?
Pt2 Pt3 Pt2 92.42(2) 19_466 19_476 ?
Pt2 Pt3 Pt2 87.58(2) 3_665 19_476 ?
Pt2 Pt3 Pt2 61.388(12) 17_576 19_476 ?
Pt2 Pt3 Pt2 118.612(12) 19_466 1_455 ?
Pt2 Pt3 Pt2 61.388(12) 3_665 1_455 ?
Pt2 Pt3 Pt2 87.58(2) 17_576 1_455 ?
Pt2 Pt3 Pt2 118.612(12) 19_476 1_455 ?
Pt2 Pt3 Pt2 61.388(12) 19_466 17_676 ?
Pt2 Pt3 Pt2 118.612(12) 3_665 17_676 ?
Pt2 Pt3 Pt2 92.42(2) 17_576 17_676 ?
Pt2 Pt3 Pt2 61.388(12) 19_476 17_676 ?
Pt2 Pt3 Pt2 180.0 1_455 17_676 ?
Pt2 Pt3 Pt2 87.58(2) 19_466 3_655 ?
Pt2 Pt3 Pt2 92.42(2) 3_665 3_655 ?
Pt2 Pt3 Pt2 118.612(12) 17_576 3_655 ?
Pt2 Pt3 Pt2 180.0 19_476 3_655 ?
Pt2 Pt3 Pt2 61.388(12) 1_455 3_655 ?
Pt2 Pt3 Pt2 118.612(12) 17_676 3_655 ?
Pt2 Pt3 Pt2 118.613(12) 19_466 . ?
Pt2 Pt3 Pt2 61.387(12) 3_665 . ?
Pt2 Pt3 Pt2 180.0 17_576 . ?
Pt2 Pt3 Pt2 118.613(12) 19_476 . ?
Pt2 Pt3 Pt2 92.42(2) 1_455 . ?
Pt2 Pt3 Pt2 87.58(2) 17_676 . ?
Pt2 Pt3 Pt2 61.387(12) 3_655 . ?
Pt2 Pt3 Zn1 120.694(6) 19_466 1_565 ?
Pt2 Pt3 Zn1 59.306(6) 3_665 1_565 ?
Pt2 Pt3 Zn1 120.694(6) 17_576 1_565 ?
Pt2 Pt3 Zn1 59.306(6) 19_476 1_565 ?
Pt2 Pt3 Zn1 120.694(6) 1_455 1_565 ?
Pt2 Pt3 Zn1 59.306(6) 17_676 1_565 ?
Pt2 Pt3 Zn1 120.694(6) 3_655 1_565 ?
Pt2 Pt3 Zn1 59.307(6) . 1_565 ?
Pt2 Pt3 Zn1 59.306(6) 19_466 1_455 ?
Pt2 Pt3 Zn1 120.694(6) 3_665 1_455 ?
Pt2 Pt3 Zn1 59.306(6) 17_576 1_455 ?
Pt2 Pt3 Zn1 120.694(6) 19_476 1_455 ?
Pt2 Pt3 Zn1 59.306(6) 1_455 1_455 ?
Pt2 Pt3 Zn1 120.694(6) 17_676 1_455 ?
Pt2 Pt3 Zn1 59.306(6) 3_655 1_455 ?
Pt2 Pt3 Zn1 120.693(6) . 1_455 ?
Zn1 Pt3 Zn1 180.0 1_565 1_455 ?
Pt2 Pt3 Zn1 59.306(6) 19_466 . ?
Pt2 Pt3 Zn1 120.694(6) 3_665 . ?
Pt2 Pt3 Zn1 120.694(6) 17_576 . ?
Pt2 Pt3 Zn1 120.694(6) 19_476 . ?
Pt2 Pt3 Zn1 120.694(6) 1_455 . ?
Pt2 Pt3 Zn1 59.306(6) 17_676 . ?
Pt2 Pt3 Zn1 59.306(6) 3_655 . ?
Pt2 Pt3 Zn1 59.307(6) . . ?
Zn1 Pt3 Zn1 90.0 1_565 . ?
Zn1 Pt3 Zn1 90.0 1_455 . ?
Pt2 Pt3 Zn1 120.694(6) 19_466 1_465 ?
Pt2 Pt3 Zn1 59.306(6) 3_665 1_465 ?
Pt2 Pt3 Zn1 59.306(6) 17_576 1_465 ?
Pt2 Pt3 Zn1 59.306(6) 19_476 1_465 ?
Pt2 Pt3 Zn1 59.306(6) 1_455 1_465 ?
Pt2 Pt3 Zn1 120.694(6) 17_676 1_465 ?
Pt2 Pt3 Zn1 120.694(6) 3_655 1_465 ?
Pt2 Pt3 Zn1 120.693(6) . 1_465 ?
Zn1 Pt3 Zn1 90.0 1_565 1_465 ?
Zn1 Pt3 Zn1 90.0 1_455 1_465 ?
Zn1 Pt3 Zn1 180.0 . 1_465 ?
P2 Ca1 P2 55.68(7) 25_666 . ?
P2 Ca1 P2 82.67(12) 25_666 25_656 ?
P2 Ca1 P2 55.68(7) . 25_656 ?
P2 Ca1 P2 55.68(7) 25_666 1_455 ?
P2 Ca1 P2 82.67(12) . 1_455 ?
P2 Ca1 P2 55.68(7) 25_656 1_455 ?
P2 Ca1 P1 135.25(11) 25_666 1_445 ?
P2 Ca1 P1 135.25(11) . 1_445 ?
P2 Ca1 P1 80.88(8) 25_656 1_445 ?
P2 Ca1 P1 80.88(8) 1_455 1_445 ?
P2 Ca1 P1 80.88(8) 25_666 . ?
P2 Ca1 P1 80.88(8) . . ?
P2 Ca1 P1 135.25(11) 25_656 . ?
P2 Ca1 P1 135.25(11) 1_455 . ?
P1 Ca1 P1 136.9(2) 1_445 . ?
P2 Ca1 P1 80.88(8) 25_666 1_455 ?
P2 Ca1 P1 135.25(11) . 1_455 ?
P2 Ca1 P1 135.25(11) 25_656 1_455 ?
P2 Ca1 P1 80.88(8) 1_455 1_455 ?
P1 Ca1 P1 82.24(8) 1_445 1_455 ?
P1 Ca1 P1 82.24(8) . 1_455 ?
P2 Ca1 P1 135.25(11) 25_666 1_545 ?
P2 Ca1 P1 80.88(8) . 1_545 ?
P2 Ca1 P1 80.88(8) 25_656 1_545 ?
P2 Ca1 P1 135.25(11) 1_455 1_545 ?
P1 Ca1 P1 82.24(8) 1_445 1_545 ?
P1 Ca1 P1 82.24(8) . 1_545 ?
P1 Ca1 P1 136.9(2) 1_455 1_545 ?
P2 Ca1 Pt1 98.72(12) 25_666 1_445 ?
P2 Ca1 Pt1 98.72(12) . 1_445 ?
P2 Ca1 Pt1 44.41(4) 25_656 1_445 ?
P2 Ca1 Pt1 44.41(4) 1_455 1_445 ?
P1 Ca1 Pt1 43.56(9) 1_445 1_445 ?
P1 Ca1 Pt1 179.55(19) . 1_445 ?
P1 Ca1 Pt1 97.91(3) 1_455 1_445 ?
P1 Ca1 Pt1 97.91(3) 1_545 1_445 ?
P2 Ca1 Pt1 98.72(12) 25_666 1_545 ?
P2 Ca1 Pt1 44.41(4) . 1_545 ?
P2 Ca1 Pt1 44.41(4) 25_656 1_545 ?
P2 Ca1 Pt1 98.72(12) 1_455 1_545 ?
P1 Ca1 Pt1 97.91(3) 1_445 1_545 ?
P1 Ca1 Pt1 97.91(3) . 1_545 ?
P1 Ca1 Pt1 179.55(19) 1_455 1_545 ?
P1 Ca1 Pt1 43.56(9) 1_545 1_545 ?
Pt1 Ca1 Pt1 81.93(6) 1_445 1_545 ?
P2 Ca1 Pt1 44.41(4) 25_666 1_455 ?
P2 Ca1 Pt1 98.72(12) . 1_455 ?
P2 Ca1 Pt1 98.72(12) 25_656 1_455 ?
P2 Ca1 Pt1 44.41(4) 1_455 1_455 ?
P1 Ca1 Pt1 97.91(3) 1_445 1_455 ?
P1 Ca1 Pt1 97.91(3) . 1_455 ?
P1 Ca1 Pt1 43.56(9) 1_455 1_455 ?
P1 Ca1 Pt1 179.55(19) 1_545 1_455 ?
Pt1 Ca1 Pt1 81.93(6) 1_445 1_455 ?
Pt1 Ca1 Pt1 135.99(17) 1_545 1_455 ?
P2 Ca1 Pt1 44.41(4) 25_666 . ?
P2 Ca1 Pt1 44.41(4) . . ?
P2 Ca1 Pt1 98.72(12) 25_656 . ?
P2 Ca1 Pt1 98.72(12) 1_455 . ?
P1 Ca1 Pt1 179.55(19) 1_445 . ?
P1 Ca1 Pt1 43.56(9) . . ?
P1 Ca1 Pt1 97.91(3) 1_455 . ?
P1 Ca1 Pt1 97.91(3) 1_545 . ?
Pt1 Ca1 Pt1 135.99(17) 1_445 . ?
Pt1 Ca1 Pt1 81.93(6) 1_545 . ?
Pt1 Ca1 Pt1 81.93(6) 1_455 . ?
Pt2 Zn1 Pt2 180.00(2) 19_466 3_755 ?
Pt2 Zn1 Pt2 61.388(12) 19_466 17_666 ?
Pt2 Zn1 Pt2 118.612(12) 3_755 17_666 ?
Pt2 Zn1 Pt2 92.42(2) 19_466 19_566 ?
Pt2 Zn1 Pt2 87.58(2) 3_755 19_566 ?
Pt2 Zn1 Pt2 61.388(12) 17_666 19_566 ?
Pt2 Zn1 Pt2 118.612(12) 19_466 1_545 ?
Pt2 Zn1 Pt2 61.388(12) 3_755 1_545 ?
Pt2 Zn1 Pt2 87.58(2) 17_666 1_545 ?
Pt2 Zn1 Pt2 118.612(12) 19_566 1_545 ?
Pt2 Zn1 Pt2 61.388(12) 19_466 17_676 ?
Pt2 Zn1 Pt2 118.612(12) 3_755 17_676 ?
Pt2 Zn1 Pt2 92.42(2) 17_666 17_676 ?
Pt2 Zn1 Pt2 61.388(12) 19_566 17_676 ?
Pt2 Zn1 Pt2 180.0 1_545 17_676 ?
Pt2 Zn1 Pt2 87.58(2) 19_466 3_655 ?
Pt2 Zn1 Pt2 92.42(2) 3_755 3_655 ?
Pt2 Zn1 Pt2 118.612(12) 17_666 3_655 ?
Pt2 Zn1 Pt2 180.0 19_566 3_655 ?
Pt2 Zn1 Pt2 61.388(12) 1_545 3_655 ?
Pt2 Zn1 Pt2 118.612(12) 17_676 3_655 ?
Pt2 Zn1 Pt2 118.613(12) 19_466 . ?
Pt2 Zn1 Pt2 61.387(12) 3_755 . ?
Pt2 Zn1 Pt2 180.0 17_666 . ?
Pt2 Zn1 Pt2 118.613(12) 19_566 . ?
Pt2 Zn1 Pt2 92.42(2) 1_545 . ?
Pt2 Zn1 Pt2 87.58(2) 17_676 . ?
Pt2 Zn1 Pt2 61.387(11) 3_655 . ?
Pt2 Zn1 Pt3 120.694(6) 19_466 1_655 ?
Pt2 Zn1 Pt3 59.306(6) 3_755 1_655 ?
Pt2 Zn1 Pt3 120.694(6) 17_666 1_655 ?
Pt2 Zn1 Pt3 59.306(6) 19_566 1_655 ?
Pt2 Zn1 Pt3 120.694(6) 1_545 1_655 ?
Pt2 Zn1 Pt3 59.306(6) 17_676 1_655 ?
Pt2 Zn1 Pt3 120.694(6) 3_655 1_655 ?
Pt2 Zn1 Pt3 59.307(6) . 1_655 ?
Pt2 Zn1 Pt3 59.306(6) 19_466 1_545 ?
Pt2 Zn1 Pt3 120.694(6) 3_755 1_545 ?
Pt2 Zn1 Pt3 59.306(6) 17_666 1_545 ?
Pt2 Zn1 Pt3 120.694(6) 19_566 1_545 ?
Pt2 Zn1 Pt3 59.306(6) 1_545 1_545 ?
Pt2 Zn1 Pt3 120.694(6) 17_676 1_545 ?
Pt2 Zn1 Pt3 59.306(6) 3_655 1_545 ?
Pt2 Zn1 Pt3 120.693(6) . 1_545 ?
Pt3 Zn1 Pt3 180.0 1_655 1_545 ?
Pt2 Zn1 Pt3 59.306(6) 19_466 . ?
Pt2 Zn1 Pt3 120.694(6) 3_755 . ?
Pt2 Zn1 Pt3 120.694(6) 17_666 . ?
Pt2 Zn1 Pt3 120.694(6) 19_566 . ?
Pt2 Zn1 Pt3 120.694(6) 1_545 . ?
Pt2 Zn1 Pt3 59.306(6) 17_676 . ?
Pt2 Zn1 Pt3 59.306(6) 3_655 . ?
Pt2 Zn1 Pt3 59.307(6) . . ?
Pt3 Zn1 Pt3 90.0 1_655 . ?
Pt3 Zn1 Pt3 90.0 1_545 . ?
Pt2 Zn1 Pt3 120.694(6) 19_466 1_645 ?
Pt2 Zn1 Pt3 59.306(6) 3_755 1_645 ?
Pt2 Zn1 Pt3 59.306(6) 17_666 1_645 ?
Pt2 Zn1 Pt3 59.306(6) 19_566 1_645 ?
Pt2 Zn1 Pt3 59.306(6) 1_545 1_645 ?
Pt2 Zn1 Pt3 120.694(6) 17_676 1_645 ?
Pt2 Zn1 Pt3 120.694(6) 3_655 1_645 ?
Pt2 Zn1 Pt3 120.693(6) . 1_645 ?
Pt3 Zn1 Pt3 90.0 1_655 1_645 ?
Pt3 Zn1 Pt3 90.0 1_545 1_645 ?
Pt3 Zn1 Pt3 180.0 . 1_645 ?
Pt1 P1 Pt2 123.56(10) . . ?
Pt1 P1 Pt2 123.57(10) . 3_755 ?
Pt2 P1 Pt2 72.20(10) . 3_755 ?
Pt1 P1 Pt2 123.57(10) . 3_765 ?
Pt2 P1 Pt2 72.20(10) . 3_765 ?
Pt2 P1 Pt2 112.9(2) 3_755 3_765 ?
Pt1 P1 Pt2 123.57(10) . 1_655 ?
Pt2 P1 Pt2 112.9(2) . 1_655 ?
Pt2 P1 Pt2 72.20(10) 3_755 1_655 ?
Pt2 P1 Pt2 72.20(10) 3_765 1_655 ?
Pt1 P1 Ca1 68.45(12) . 1_665 ?
Pt2 P1 Ca1 138.69(6) . 1_665 ?
Pt2 P1 Ca1 138.69(6) 3_755 1_665 ?
Pt2 P1 Ca1 69.83(7) 3_765 1_665 ?
Pt2 P1 Ca1 69.83(7) 1_655 1_665 ?
Pt1 P1 Ca1 68.45(12) . 1_565 ?
Pt2 P1 Ca1 69.83(7) . 1_565 ?
Pt2 P1 Ca1 138.69(6) 3_755 1_565 ?
Pt2 P1 Ca1 69.83(7) 3_765 1_565 ?
Pt2 P1 Ca1 138.69(6) 1_655 1_565 ?
Ca1 P1 Ca1 82.24(8) 1_665 1_565 ?
Pt1 P1 Ca1 68.45(12) . 1_655 ?
Pt2 P1 Ca1 138.69(6) . 1_655 ?
Pt2 P1 Ca1 69.83(7) 3_755 1_655 ?
Pt2 P1 Ca1 138.69(6) 3_765 1_655 ?
Pt2 P1 Ca1 69.83(7) 1_655 1_655 ?
Ca1 P1 Ca1 82.24(8) 1_665 1_655 ?
Ca1 P1 Ca1 136.9(2) 1_565 1_655 ?
Pt1 P1 Ca1 68.44(12) . . ?
Pt2 P1 Ca1 69.83(7) . . ?
Pt2 P1 Ca1 69.83(7) 3_755 . ?
Pt2 P1 Ca1 138.69(6) 3_765 . ?
Pt2 P1 Ca1 138.69(6) 1_655 . ?
Ca1 P1 Ca1 136.9(2) 1_665 . ?
Ca1 P1 Ca1 82.24(9) 1_565 . ?
Ca1 P1 Ca1 82.24(9) 1_655 . ?
Pt1 P2 Pt1 104.015(16) . 25_766 ?
Pt1 P2 Pt1 121.04(3) . 1_545 ?
Pt1 P2 Pt1 104.016(15) 25_766 1_545 ?
Pt1 P2 Pt1 104.015(15) . 25_666 ?
Pt1 P2 Pt1 121.04(3) 25_766 25_666 ?
Pt1 P2 Pt1 104.016(15) 1_545 25_666 ?
Pt1 P2 Ca1 68.31(3) . . ?
Pt1 P2 Ca1 160.82(6) 25_766 . ?
Pt1 P2 Ca1 68.31(3) 1_545 . ?
Pt1 P2 Ca1 78.15(7) 25_666 . ?
Pt1 P2 Ca1 78.15(7) . 25_666 ?
Pt1 P2 Ca1 68.31(3) 25_766 25_666 ?
Pt1 P2 Ca1 160.81(6) 1_545 25_666 ?
Pt1 P2 Ca1 68.31(3) 25_666 25_666 ?
Ca1 P2 Ca1 124.32(7) . 25_666 ?
Pt1 P2 Ca1 68.31(3) . 1_655 ?
Pt1 P2 Ca1 78.15(7) 25_766 1_655 ?
Pt1 P2 Ca1 68.31(3) 1_545 1_655 ?
Pt1 P2 Ca1 160.81(6) 25_666 1_655 ?
Ca1 P2 Ca1 82.67(12) . 1_655 ?
Ca1 P2 Ca1 124.32(8) 25_666 1_655 ?
Pt1 P2 Ca1 160.81(6) . 25_656 ?
Pt1 P2 Ca1 68.31(3) 25_766 25_656 ?
Pt1 P2 Ca1 78.15(7) 1_545 25_656 ?
Pt1 P2 Ca1 68.31(3) 25_666 25_656 ?
Ca1 P2 Ca1 124.32(7) . 25_656 ?
Ca1 P2 Ca1 82.67(12) 25_666 25_656 ?
Ca1 P2 Ca1 124.32(7) 1_655 25_656 ?

loop_
_geom_bond_atom_site_label_1
_geom_bond_atom_site_label_2
_geom_bond_distance
_geom_bond_site_symmetry_2
_geom_bond_publ_flag
Pt1 P1 2.262(5) . ?
Pt1 P2 2.2986(4) 25_766 ?
Pt1 P2 2.2986(4) 1_565 ?
Pt1 P2 2.2986(4) 25_666 ?
Pt1 P2 2.2986(4) . ?
Pt1 Ca1 3.0522(19) . ?
Pt1 Ca1 3.0523(19) 1_665 ?
Pt1 Ca1 3.0523(19) 1_655 ?
Pt1 Ca1 3.0523(19) 1_565 ?
Pt1 Ca1 3.406(5) 25_666 ?
Pt2 P1 2.401(3) . ?
Pt2 P1 2.401(3) 1_455 ?
Pt2 Pt3 2.7720(5) . ?
Pt2 Zn1 2.7720(5) . ?
Pt2 Zn1 2.7720(5) 1_565 ?
Pt2 Pt3 2.7720(5) 1_655 ?
Pt2 Pt2 2.82984(14) 3_655 ?
Pt2 Pt2 2.82984(14) 3_765 ?
Pt2 Pt2 2.82984(14) 3_665 ?
Pt2 Pt2 2.82984(14) 3_755 ?
Pt2 Ca1 3.160(4) 1_565 ?
Pt2 Ca1 3.160(4) . ?
Pt3 Zn1 2.82984(14) 1_565 ?
Pt3 Zn1 2.82984(14) 1_455 ?
Pt3 Zn1 2.82984(14) . ?
Pt3 Zn1 2.82984(14) 1_465 ?
Ca1 P2 3.030(4) 25_666 ?
Ca1 P2 3.030(4) . ?
Ca1 P2 3.030(4) 25_656 ?
Ca1 P2 3.030(4) 1_455 ?
Ca1 P1 3.043(3) 1_445 ?
Ca1 P1 3.043(3) . ?
Ca1 P1 3.043(3) 1_455 ?
Ca1 P1 3.043(3) 1_545 ?
